data_7056128
loop_
_publ_author_name
'Arunkumar, Chellaiah'
'Kooriyaden, Fasalu Rahman'
'Zhang, Xiaochen'
'Subramaniam, Sujatha'
'Zhao, Jianzhang'

_publ_section_title
;
 Fluorinated meso-tetraaryl Pt(II)-porphyrins: Structure, Photophysical,
 Electrochemical and Phosphorescent Oxygen Sensing Studies
;
_journal_name_full 'New J. Chem.'
_journal_paper_doi 10.1039/C7NJ01141E
_journal_year 2017
_chemical_formula_sum 'C48 H24 F12 N4 Pt'
_chemical_formula_weight 1079.80
_chemical_name_systematic
; 
 ? 
;
_space_group_IT_number 14
_symmetry_cell_setting monoclinic
_symmetry_space_group_name_Hall '-P 2ybc'
_symmetry_space_group_name_H-M 'P 1 21/c 1'
_atom_sites_solution_hydrogens geom
_atom_sites_solution_primary direct
_atom_sites_solution_secondary difmap
_audit_creation_method SHELXL-97
_audit_update_record
;
2014-11-10 deposited with the CCDC.
2017-05-02 downloaded from the CCDC.
;
_cell_angle_alpha 90.00
_cell_angle_beta 113.761(2)
_cell_angle_gamma 90.00
_cell_formula_units_Z 2
_cell_length_a 16.2871(7)
_cell_length_b 8.7492(3)
_cell_length_c 16.0372(5)
_cell_measurement_reflns_used 4233
_cell_measurement_temperature 296(2)
_cell_measurement_theta_max 25.5
_cell_measurement_theta_min 2.6
_cell_volume 2091.57(14)
_computing_cell_refinement 'APEX2/SAINT (Bruker, 2004)'
_computing_data_collection 'APEX2 (Bruker, 2004)'
_computing_data_reduction 'SAINT/XPREP (Bruker, 2004)'
_computing_molecular_graphics 'ORTEP3 (Farrugia, 1997) and Mercury (Bruno et al., 2002)'
_computing_publication_material 'SHELXL-97 (Sheldrick, 2008)'
_computing_structure_refinement 'SHELXL-97 (Sheldrick, 2008)'
_computing_structure_solution 'SIR92 (Altornare et al., 1993)'
_diffrn_ambient_temperature 296(2)
_diffrn_measured_fraction_theta_full 0.995
_diffrn_measured_fraction_theta_max 0.995
_diffrn_measurement_device_type 'Bruker axs kappa apex2 CCD Diffractometer'
_diffrn_measurement_method '\w and \f scan'
_diffrn_radiation_monochromator graphite
_diffrn_radiation_source 'fine-focus sealed tube'
_diffrn_radiation_type MoK\a
_diffrn_radiation_wavelength 0.71073
_diffrn_reflns_av_R_equivalents 0.0230
_diffrn_reflns_av_sigmaI/netI 0.0281
_diffrn_reflns_limit_h_max 19
_diffrn_reflns_limit_h_min -20
_diffrn_reflns_limit_k_max 11
_diffrn_reflns_limit_k_min -10
_diffrn_reflns_limit_l_max 20
_diffrn_reflns_limit_l_min -19
_diffrn_reflns_number 15324
_diffrn_reflns_theta_full 27.00
_diffrn_reflns_theta_max 27.00
_diffrn_reflns_theta_min 2.70
_diffrn_standards_decay_% 0
_exptl_absorpt_coefficient_mu 3.448
_exptl_absorpt_correction_T_max 0.778
_exptl_absorpt_correction_T_min 0.602
_exptl_absorpt_correction_type multi-scan
_exptl_absorpt_process_details 'SADABS (Bruker, 1999)'
_exptl_crystal_colour orange
_exptl_crystal_density_diffrn 1.715
_exptl_crystal_density_method 'not measured'
_exptl_crystal_description block
_exptl_crystal_F_000 1052
_exptl_crystal_size_max 0.20
_exptl_crystal_size_mid 0.10
_exptl_crystal_size_min 0.10
_refine_diff_density_max 1.107
_refine_diff_density_min -0.825
_refine_diff_density_rms 0.139
_refine_ls_extinction_method none
_refine_ls_goodness_of_fit_ref 1.104
_refine_ls_hydrogen_treatment constr
_refine_ls_matrix_type full
_refine_ls_number_parameters 295
_refine_ls_number_reflns 4556
_refine_ls_number_restraints 36
_refine_ls_restrained_S_all 1.240
_refine_ls_R_factor_all 0.0420
_refine_ls_R_factor_gt 0.0251
_refine_ls_shift/su_max 0.002
_refine_ls_shift/su_mean 0.000
_refine_ls_structure_factor_coef Fsqd
_refine_ls_weighting_details 'calc w=1/[\s^2^(Fo^2^)+(0.0331P)^2^+1.9340P] where P=(Fo^2^+2Fc^2^)/3'
_refine_ls_weighting_scheme calc
_refine_ls_wR_factor_gt 0.0648
_refine_ls_wR_factor_ref 0.0725
_reflns_number_gt 3249
_reflns_number_total 4556
_reflns_threshold_expression >2sigma(I)
_cod_data_source_file c7nj01141e2.cif
_cod_data_source_block shelxl
_cod_original_cell_volume 2091.57(13)
_cod_original_sg_symbol_H-M P21/c
_cod_database_code 7056128

loop_
_symmetry_equiv_pos_as_xyz
'x, y, z'
'-x, y+1/2, -z+1/2'
'-x, -y, -z'
'x, -y-1/2, z-1/2'

loop_
_atom_site_label
_atom_site_type_symbol
_atom_site_fract_x
_atom_site_fract_y
_atom_site_fract_z
_atom_site_U_iso_or_equiv
_atom_site_adp_type
_atom_site_occupancy
_atom_site_symmetry_multiplicity
_atom_site_calc_flag
_atom_site_refinement_flags
C1 C 0.3033(3) -0.0764(5) 0.3895(3) 0.0346(9) Uani 1 1 d .
C2 C 0.2400(3) -0.0966(5) 0.2973(3) 0.0434(11) Uani 1 1 d .
H2 H 0.1806 -0.1276 0.2786 0.052 Uiso 1 1 calc R
C3 C 0.2817(3) -0.0627(6) 0.2431(3) 0.0419(10) Uani 1 1 d .
H3 H 0.2564 -0.0649 0.1797 0.050 Uiso 1 1 calc R
C4 C 0.3726(3) -0.0223(4) 0.3001(3) 0.0327(9) Uani 1 1 d .
C5 C 0.4372(3) 0.0205(4) 0.2689(3) 0.0341(9) Uani 1 1 d .
C6 C 0.5267(3) 0.0492(5) 0.3245(3) 0.0334(9) Uani 1 1 d .
C7 C 0.5945(3) 0.0849(5) 0.2925(3) 0.0406(10) Uani 1 1 d .
H7 H 0.5863 0.0952 0.2319 0.049 Uiso 1 1 calc R
C8 C 0.6722(3) 0.1008(5) 0.3654(3) 0.0420(11) Uani 1 1 d .
H8 H 0.7278 0.1222 0.3648 0.050 Uiso 1 1 calc R
C9 C 0.6535(3) 0.0785(5) 0.4448(3) 0.0342(9) Uani 1 1 d .
C10 C 0.7160(3) 0.0948(5) 0.5341(3) 0.0349(9) Uani 1 1 d .
C11 C 0.4061(3) 0.0436(5) 0.1682(3) 0.0345(10) Uani 1 1 d .
C12 C 0.3485(3) 0.1619(5) 0.1259(3) 0.0459(11) Uani 1 1 d .
H12 H 0.3321 0.2301 0.1610 0.055 Uiso 1 1 calc R
C13 C 0.3147(3) 0.1815(5) 0.0329(3) 0.0479(12) Uani 1 1 d .
H13 H 0.2757 0.2618 0.0055 0.057 Uiso 1 1 calc R
C14 C 0.3393(3) 0.0808(6) -0.0193(3) 0.0430(11) Uani 1 1 d .
C15 C 0.3982(4) -0.0365(6) 0.0216(3) 0.0457(12) Uani 1 1 d .
H15 H 0.4157 -0.1028 -0.0135 0.055 Uiso 1 1 calc R
C16 C 0.4310(3) -0.0554(5) 0.1147(3) 0.0384(10) Uani 1 1 d .
H16 H 0.4703 -0.1353 0.1421 0.046 Uiso 1 1 calc R
C17 C 0.2994(5) 0.0970(7) -0.1204(4) 0.0613(15) Uani 1 1 d .
C18 C 0.8096(3) 0.1334(5) 0.5494(3) 0.0399(10) Uani 1 1 d .
C19 C 0.8304(4) 0.2746(6) 0.5262(4) 0.0566(13) Uani 1 1 d .
H19 H 0.7853 0.3468 0.5003 0.068 Uiso 1 1 calc R
C20 C 0.9185(4) 0.3110(7) 0.5409(4) 0.0713(17) Uani 1 1 d .
H20 H 0.9318 0.4071 0.5249 0.086 Uiso 1 1 calc R
C21 C 0.9851(4) 0.2061(8) 0.5786(4) 0.0618(15) Uani 1 1 d .
C22 C 0.9661(4) 0.0665(9) 0.6034(5) 0.0737(17) Uani 1 1 d .
H22 H 1.0116 -0.0048 0.6300 0.088 Uiso 1 1 calc R
C23 C 0.8782(4) 0.0308(6) 0.5888(4) 0.0602(15) Uani 1 1 d .
H23 H 0.8656 -0.0648 0.6060 0.072 Uiso 1 1 calc R
C24 C 1.0791(5) 0.2483(12) 0.5948(6) 0.105(3) Uani 1 1 d .
N1 N 0.3852(2) -0.0346(4) 0.3900(2) 0.0318(8) Uani 1 1 d .
N2 N 0.5643(2) 0.0454(4) 0.4182(2) 0.0309(7) Uani 1 1 d .
F1 F 0.2311(4) 0.1868(7) -0.1514(2) 0.149(2) Uani 1 1 d U
F2 F 0.3562(3) 0.1623(5) -0.1509(2) 0.1103(15) Uani 1 1 d U
F3 F 0.2811(4) -0.0314(5) -0.1639(3) 0.1120(18) Uani 1 1 d U
F4 F 1.0856(3) 0.2873(6) 0.5177(4) 0.1322(18) Uani 1 1 d U
F5 F 1.1086(4) 0.3603(9) 0.6470(5) 0.202(3) Uani 1 1 d U
F6 F 1.1373(3) 0.1364(8) 0.6265(4) 0.149(2) Uani 1 1 d U
Pt1 Pt 0.5000 0.0000 0.5000 0.02820(8) Uani 1 2 d S

loop_
_atom_site_aniso_label
_atom_site_aniso_U_11
_atom_site_aniso_U_22
_atom_site_aniso_U_33
_atom_site_aniso_U_23
_atom_site_aniso_U_13
_atom_site_aniso_U_12
C1 0.028(2) 0.038(2) 0.035(2) 0.0006(18) 0.0089(18) -0.0011(19)
C2 0.026(2) 0.055(3) 0.043(3) -0.005(2) 0.008(2) -0.005(2)
C3 0.036(3) 0.048(2) 0.036(2) -0.002(2) 0.009(2) 0.000(2)
C4 0.030(2) 0.035(2) 0.032(2) -0.0004(16) 0.0111(17) 0.0036(17)
C5 0.035(2) 0.036(2) 0.032(2) 0.0026(16) 0.0135(18) 0.0038(18)
C6 0.036(2) 0.034(2) 0.033(2) 0.0004(17) 0.0163(19) -0.0001(18)
C7 0.041(3) 0.047(3) 0.038(2) -0.001(2) 0.020(2) -0.004(2)
C8 0.038(3) 0.050(3) 0.044(3) -0.001(2) 0.023(2) -0.005(2)
C9 0.031(2) 0.035(2) 0.039(2) 0.0007(18) 0.0155(19) -0.0005(18)
C10 0.026(2) 0.035(2) 0.043(2) 0.0001(18) 0.0133(19) -0.0004(17)
C11 0.035(2) 0.038(2) 0.030(2) 0.0011(16) 0.0127(19) -0.0016(17)
C12 0.058(3) 0.039(3) 0.040(3) -0.002(2) 0.020(2) 0.009(2)
C13 0.058(3) 0.042(3) 0.039(3) 0.004(2) 0.015(2) 0.010(2)
C14 0.046(3) 0.047(3) 0.036(2) -0.002(2) 0.017(2) -0.008(2)
C15 0.048(3) 0.055(3) 0.039(2) -0.009(2) 0.022(2) -0.003(2)
C16 0.043(3) 0.035(2) 0.040(2) 0.0030(19) 0.019(2) 0.004(2)
C17 0.082(5) 0.064(4) 0.039(3) 0.003(3) 0.024(3) 0.004(3)
C18 0.028(2) 0.052(3) 0.039(2) 0.001(2) 0.0130(19) -0.004(2)
C19 0.043(3) 0.056(3) 0.074(4) 0.008(3) 0.027(3) -0.005(2)
C20 0.054(4) 0.069(4) 0.096(5) 0.005(3) 0.036(4) -0.021(3)
C21 0.031(3) 0.090(4) 0.064(3) -0.010(3) 0.018(3) -0.020(3)
C22 0.030(3) 0.094(4) 0.090(5) 0.008(4) 0.017(3) 0.005(3)
C23 0.036(3) 0.063(4) 0.077(4) 0.009(3) 0.019(3) 0.000(2)
C24 0.044(4) 0.153(8) 0.120(7) -0.022(6) 0.035(5) -0.033(5)
N1 0.0244(18) 0.038(2) 0.0308(17) -0.0004(13) 0.0088(15) -0.0003(13)
N2 0.0257(18) 0.0338(17) 0.0325(18) 0.0010(14) 0.0111(15) 0.0005(14)
F1 0.152(4) 0.226(5) 0.046(2) 0.013(3) 0.018(2) 0.102(4)
F2 0.156(4) 0.121(3) 0.065(2) 0.014(2) 0.056(3) -0.032(3)
F3 0.177(5) 0.095(3) 0.046(2) -0.0128(18) 0.026(3) -0.046(3)
F4 0.081(3) 0.167(4) 0.176(4) 0.022(4) 0.080(3) -0.022(3)
F5 0.092(4) 0.246(7) 0.271(7) -0.154(6) 0.077(4) -0.103(4)
F6 0.042(3) 0.197(5) 0.195(5) 0.035(4) 0.034(3) -0.003(3)
Pt1 0.02434(12) 0.02943(12) 0.03027(12) 0.00197(10) 0.01041(9) 0.00074(10)

loop_
_atom_type_symbol
_atom_type_description
_atom_type_scat_dispersion_real
_atom_type_scat_dispersion_imag
_atom_type_scat_source
C C 0.0033 0.0016 'International Tables Vol C Tables 4.2.6.8 and 6.1.1.4'
H H 0.0000 0.0000 'International Tables Vol C Tables 4.2.6.8 and 6.1.1.4'
N N 0.0061 0.0033 'International Tables Vol C Tables 4.2.6.8 and 6.1.1.4'
F F 0.0171 0.0103 'International Tables Vol C Tables 4.2.6.8 and 6.1.1.4'
Pt Pt -1.7033 8.3905 'International Tables Vol C Tables 4.2.6.8 and 6.1.1.4'

loop_
_geom_angle_atom_site_label_1
_geom_angle_atom_site_label_2
_geom_angle_atom_site_label_3
_geom_angle
_geom_angle_site_symmetry_1
_geom_angle_site_symmetry_3
N1 C1 C10 125.9(4) . 3_656
N1 C1 C2 109.3(4) . .
C10 C1 C2 124.8(4) 3_656 .
C3 C2 C1 107.5(4) . .
C3 C2 H2 126.2 . .
C1 C2 H2 126.2 . .
C2 C3 C4 107.8(4) . .
C2 C3 H3 126.1 . .
C4 C3 H3 126.1 . .
N1 C4 C5 125.8(4) . .
N1 C4 C3 109.1(4) . .
C5 C4 C3 125.1(4) . .
C4 C5 C6 124.7(4) . .
C4 C5 C11 116.7(4) . .
C6 C5 C11 118.5(4) . .
N2 C6 C5 125.8(4) . .
N2 C6 C7 109.2(4) . .
C5 C6 C7 124.9(4) . .
C8 C7 C6 107.7(4) . .
C8 C7 H7 126.1 . .
C6 C7 H7 126.1 . .
C7 C8 C9 107.3(4) . .
C7 C8 H8 126.4 . .
C9 C8 H8 126.4 . .
N2 C9 C10 126.0(4) . .
N2 C9 C8 109.2(4) . .
C10 C9 C8 124.8(4) . .
C9 C10 C1 124.3(4) . 3_656
C9 C10 C18 118.1(4) . .
C1 C10 C18 117.5(4) 3_656 .
C12 C11 C16 118.3(4) . .
C12 C11 C5 119.9(4) . .
C16 C11 C5 121.7(4) . .
C13 C12 C11 121.5(4) . .
C13 C12 H12 119.2 . .
C11 C12 H12 119.2 . .
C12 C13 C14 119.4(4) . .
C12 C13 H13 120.3 . .
C14 C13 H13 120.3 . .
C15 C14 C13 120.2(4) . .
C15 C14 C17 120.3(4) . .
C13 C14 C17 119.5(5) . .
C14 C15 C16 119.8(4) . .
C14 C15 H15 120.1 . .
C16 C15 H15 120.1 . .
C15 C16 C11 120.8(4) . .
C15 C16 H16 119.6 . .
C11 C16 H16 119.6 . .
F1 C17 F3 110.2(6) . .
F1 C17 F2 102.4(5) . .
F3 C17 F2 102.6(5) . .
F1 C17 C14 114.1(5) . .
F3 C17 C14 114.2(5) . .
F2 C17 C14 112.1(5) . .
C19 C18 C23 118.0(5) . .
C19 C18 C10 120.7(4) . .
C23 C18 C10 121.3(4) . .
C18 C19 C20 120.7(5) . .
C18 C19 H19 119.7 . .
C20 C19 H19 119.7 . .
C21 C20 C19 120.2(5) . .
C21 C20 H20 119.9 . .
C19 C20 H20 119.9 . .
C22 C21 C20 120.1(5) . .
C22 C21 C24 120.7(7) . .
C20 C21 C24 119.2(7) . .
C21 C22 C23 119.6(6) . .
C21 C22 H22 120.2 . .
C23 C22 H22 120.2 . .
C18 C23 C22 121.5(5) . .
C18 C23 H23 119.2 . .
C22 C23 H23 119.2 . .
F5 C24 F6 107.6(8) . .
F5 C24 F4 105.6(8) . .
F6 C24 F4 103.7(7) . .
F5 C24 C21 113.6(7) . .
F6 C24 C21 114.3(8) . .
F4 C24 C21 111.2(7) . .
C4 N1 C1 106.2(3) . .
C4 N1 Pt1 126.9(3) . .
C1 N1 Pt1 126.9(3) . .
C9 N2 C6 106.6(3) . .
C9 N2 Pt1 126.9(3) . .
C6 N2 Pt1 126.5(3) . .
N1 Pt1 N1 179.999(1) . 3_656
N1 Pt1 N2 90.11(14) . .
N1 Pt1 N2 89.89(14) 3_656 .
N1 Pt1 N2 89.89(14) . 3_656
N1 Pt1 N2 90.11(14) 3_656 3_656
N2 Pt1 N2 179.999(1) . 3_656

loop_
_geom_bond_atom_site_label_1
_geom_bond_atom_site_label_2
_geom_bond_distance
_geom_bond_site_symmetry_2
C1 N1 1.379(5) .
C1 C10 1.392(5) 3_656
C1 C2 1.433(6) .
C2 C3 1.335(6) .
C2 H2 0.9300 .
C3 C4 1.436(6) .
C3 H3 0.9300 .
C4 N1 1.377(5) .
C4 C5 1.386(6) .
C5 C6 1.391(6) .
C5 C11 1.499(6) .
C6 N2 1.376(5) .
C6 C7 1.427(6) .
C7 C8 1.340(6) .
C7 H7 0.9300 .
C8 C9 1.437(5) .
C8 H8 0.9300 .
C9 N2 1.371(5) .
C9 C10 1.389(6) .
C10 C1 1.392(5) 3_656
C10 C18 1.483(6) .
C11 C12 1.378(6) .
C11 C16 1.389(6) .
C12 C13 1.377(6) .
C12 H12 0.9300 .
C13 C14 1.381(6) .
C13 H13 0.9300 .
C14 C15 1.377(7) .
C14 C17 1.489(7) .
C15 C16 1.379(6) .
C15 H15 0.9300 .
C16 H16 0.9300 .
C17 F1 1.288(7) .
C17 F3 1.293(7) .
C17 F2 1.336(7) .
C18 C19 1.372(6) .
C18 C23 1.373(7) .
C19 C20 1.393(7) .
C19 H19 0.9300 .
C20 C21 1.363(8) .
C20 H20 0.9300 .
C21 C22 1.359(9) .
C21 C24 1.493(8) .
C22 C23 1.389(8) .
C22 H22 0.9300 .
C23 H23 0.9300 .
C24 F5 1.252(9) .
C24 F6 1.313(10) .
C24 F4 1.328(9) .
N1 Pt1 2.011(3) .
N2 Pt1 2.021(3) .
Pt1 N1 2.011(3) 3_656
Pt1 N2 2.021(3) 3_656

loop_
_geom_torsion_atom_site_label_1
_geom_torsion_atom_site_label_2
_geom_torsion_atom_site_label_3
_geom_torsion_atom_site_label_4
_geom_torsion
_geom_torsion_site_symmetry_1
_geom_torsion_site_symmetry_4
N1 C1 C2 C3 -2.0(5) . .
C10 C1 C2 C3 177.3(4) 3_656 .
C1 C2 C3 C4 0.7(5) . .
C2 C3 C4 N1 0.8(5) . .
C2 C3 C4 C5 -179.8(4) . .
N1 C4 C5 C6 4.0(6) . .
C3 C4 C5 C6 -175.3(4) . .
N1 C4 C5 C11 -173.2(4) . .
C3 C4 C5 C11 7.5(6) . .
C4 C5 C6 N2 -2.6(7) . .
C11 C5 C6 N2 174.5(4) . .
C4 C5 C6 C7 176.2(4) . .
C11 C5 C6 C7 -6.6(6) . .
N2 C6 C7 C8 0.7(5) . .
C5 C6 C7 C8 -178.3(4) . .
C6 C7 C8 C9 -1.3(5) . .
C7 C8 C9 N2 1.5(5) . .
C7 C8 C9 C10 -176.0(4) . .
N2 C9 C10 C1 1.3(7) . 3_656
C8 C9 C10 C1 178.4(4) . 3_656
N2 C9 C10 C18 -179.0(4) . .
C8 C9 C10 C18 -1.9(6) . .
C4 C5 C11 C12 66.5(5) . .
C6 C5 C11 C12 -110.9(5) . .
C4 C5 C11 C16 -110.9(5) . .
C6 C5 C11 C16 71.7(6) . .
C16 C11 C12 C13 1.1(7) . .
C5 C11 C12 C13 -176.4(4) . .
C11 C12 C13 C14 -0.3(8) . .
C12 C13 C14 C15 -1.0(8) . .
C12 C13 C14 C17 177.0(5) . .
C13 C14 C15 C16 1.5(8) . .
C17 C14 C15 C16 -176.5(5) . .
C14 C15 C16 C11 -0.6(8) . .
C12 C11 C16 C15 -0.6(7) . .
C5 C11 C16 C15 176.8(4) . .
C15 C14 C17 F1 164.7(6) . .
C13 C14 C17 F1 -13.3(8) . .
C15 C14 C17 F3 36.7(8) . .
C13 C14 C17 F3 -141.3(6) . .
C15 C14 C17 F2 -79.4(7) . .
C13 C14 C17 F2 102.6(6) . .
C9 C10 C18 C19 69.2(6) . .
C1 C10 C18 C19 -111.2(5) 3_656 .
C9 C10 C18 C23 -112.2(5) . .
C1 C10 C18 C23 67.5(6) 3_656 .
C23 C18 C19 C20 1.1(8) . .
C10 C18 C19 C20 179.8(5) . .
C18 C19 C20 C21 0.0(9) . .
C19 C20 C21 C22 -1.1(9) . .
C19 C20 C21 C24 -179.2(6) . .
C20 C21 C22 C23 1.0(10) . .
C24 C21 C22 C23 179.1(6) . .
C19 C18 C23 C22 -1.2(9) . .
C10 C18 C23 C22 -179.9(5) . .
C21 C22 C23 C18 0.2(10) . .
C22 C21 C24 F5 -118.4(10) . .
C20 C21 C24 F5 59.7(11) . .
C22 C21 C24 F6 5.6(11) . .
C20 C21 C24 F6 -176.3(7) . .
C22 C21 C24 F4 122.6(8) . .
C20 C21 C24 F4 -59.2(10) . .
C5 C4 N1 C1 178.6(4) . .
C3 C4 N1 C1 -2.0(4) . .
C5 C4 N1 Pt1 -1.8(6) . .
C3 C4 N1 Pt1 177.6(3) . .
C10 C1 N1 C4 -176.8(4) 3_656 .
C2 C1 N1 C4 2.5(5) . .
C10 C1 N1 Pt1 3.6(6) 3_656 .
C2 C1 N1 Pt1 -177.2(3) . .
C10 C9 N2 C6 176.4(4) . .
C8 C9 N2 C6 -1.1(5) . .
C10 C9 N2 Pt1 -3.5(6) . .
C8 C9 N2 Pt1 179.0(3) . .
C5 C6 N2 C9 179.3(4) . .
C7 C6 N2 C9 0.3(5) . .
C5 C6 N2 Pt1 -0.8(6) . .
C7 C6 N2 Pt1 -179.8(3) . .
C4 N1 Pt1 N1 -72(26) . 3_656
C1 N1 Pt1 N1 107(26) . 3_656
C4 N1 Pt1 N2 -0.9(3) . .
C1 N1 Pt1 N2 178.7(3) . .
C4 N1 Pt1 N2 179.1(3) . 3_656
C1 N1 Pt1 N2 -1.3(3) . 3_656
C9 N2 Pt1 N1 -178.0(3) . .
C6 N2 Pt1 N1 2.0(4) . .
C9 N2 Pt1 N1 2.0(3) . 3_656
C6 N2 Pt1 N1 -178.0(4) . 3_656
C9 N2 Pt1 N2 -104(28) . 3_656
C6 N2 Pt1 N2 76(28) . 3_656
